data_7711808
loop_
_publ_author_name
'Muraoka, Takako'
'Suzuki, Yuzuki'
'Tsuchimoto, Masato'
'Trigagema, Gama'
'Ueno, Keiji'
'Koyama, Shinji'

_publ_section_title
;
 Synthesis and structure of a pyridine-stabilized silanone molybdenum
 complex and its reactions with PMe3 and acetone
;
_journal_name_full 'Dalton Transactions'
_journal_paper_doi 10.1039/D2DT02560D
_journal_year 2022
_chemical_formula_moiety 'C33 H42 Mo O4 Si'
_chemical_formula_sum 'C33 H42 Mo O4 Si'
_chemical_formula_weight 626.69
_space_group_crystal_system monoclinic
_space_group_IT_number 14
_space_group_name_Hall '-P 2yn'
_space_group_name_H-M_alt 'P 1 21/n 1'
_atom_sites_solution_hydrogens geom
_audit_creation_method SHELXL-2016/6
_audit_update_record
;
2022-08-05 deposited with the CCDC.	2022-11-11 downloaded from the CCDC.
;
_cell_angle_alpha 90
_cell_angle_beta 96.300(5)
_cell_angle_gamma 90
_cell_formula_units_Z 4
_cell_length_a 12.343(3)
_cell_length_b 14.711(4)
_cell_length_c 16.766(4)
_cell_measurement_reflns_used 6696
_cell_measurement_temperature 130(2)
_cell_measurement_theta_max 27.5
_cell_measurement_theta_min 2.8
_cell_volume 3025.9(13)
_computing_cell_refinement
;
CrystalClear-SM Expert 2.1 b29 (Rigaku, 2013)
;
_computing_data_collection
;
 CrystalClear-SM Expert 2.1 b29 (Rigaku, 2013)
;
_computing_data_reduction
;
CrystalClear-SM Expert 2.1 b29 (Rigaku, 2013)
;
_computing_molecular_graphics 'Ortep for Windows (Farrugia, 2012)'
_computing_publication_material 'WinGX publication routines (Farrugia, 2012)'
_computing_structure_refinement 'SHELXL-2016/6 (Sheldrick, 2016)'
_computing_structure_solution 'SIR-2011 (Burla et al., 2012)'
_diffrn_ambient_temperature 130(2)
_diffrn_detector_area_resol_mean 5.814
_diffrn_measured_fraction_theta_full 0.999
_diffrn_measured_fraction_theta_max 0.997
_diffrn_measurement_device_type
;
Rigaku Pilatus 200K
;
_diffrn_measurement_method 'profile data from \w-scans'
_diffrn_radiation_type MoK\a
_diffrn_radiation_wavelength 0.71073
_diffrn_reflns_av_R_equivalents 0.1298
_diffrn_reflns_av_unetI/netI 0.1014
_diffrn_reflns_Laue_measured_fraction_full 0.999
_diffrn_reflns_Laue_measured_fraction_max 0.997
_diffrn_reflns_limit_h_max 16
_diffrn_reflns_limit_h_min -16
_diffrn_reflns_limit_k_max 19
_diffrn_reflns_limit_k_min -19
_diffrn_reflns_limit_l_max 21
_diffrn_reflns_limit_l_min -21
_diffrn_reflns_number 48919
_diffrn_reflns_point_group_measured_fraction_full 0.999
_diffrn_reflns_point_group_measured_fraction_max 0.997
_diffrn_reflns_theta_full 25.242
_diffrn_reflns_theta_max 27.526
_diffrn_reflns_theta_min 2.769
_diffrn_source 'Rotating Anode'
_exptl_absorpt_coefficient_mu 0.508
_exptl_absorpt_correction_T_max 1.000
_exptl_absorpt_correction_T_min 0.826
_exptl_absorpt_correction_type multi-scan
_exptl_crystal_colour Red
_exptl_crystal_density_diffrn 1.376
_exptl_crystal_density_method 'not measured'
_exptl_crystal_description Block
_exptl_crystal_F_000 1312
_exptl_crystal_size_max 0.10
_exptl_crystal_size_mid 0.05
_exptl_crystal_size_min 0.03
_refine_diff_density_max 1.622
_refine_diff_density_min -0.760
_refine_diff_density_rms 0.119
_refine_ls_extinction_method none
_refine_ls_goodness_of_fit_ref 1.019
_refine_ls_hydrogen_treatment constr
_refine_ls_matrix_type full
_refine_ls_number_parameters 364
_refine_ls_number_reflns 6932
_refine_ls_number_restraints 0
_refine_ls_restrained_S_all 1.019
_refine_ls_R_factor_all 0.0809
_refine_ls_R_factor_gt 0.0575
_refine_ls_shift/su_max 0.000
_refine_ls_shift/su_mean 0.000
_refine_ls_structure_factor_coef Fsqd
_refine_ls_weighting_details 'w=1/[\s^2^(Fo^2^)+(0.0761P)^2^] where P=(Fo^2^+2Fc^2^)/3'
_refine_ls_weighting_scheme calc
_refine_ls_wR_factor_gt 0.1415
_refine_ls_wR_factor_ref 0.1544
_reflns_Friedel_coverage 0.000
_reflns_number_gt 5077
_reflns_number_total 6932
_reflns_threshold_expression 'I > 2\s(I)'
_cod_data_source_file d2dt02560d2.cif
_cod_data_source_block 8
_cod_depositor_comments
;
The following automatic conversions were performed:

data item '_exptl_absorpt_correction_type' value 'Multi-scan' was
changed to 'multi-scan' in accordance with the
/home/data/users/saulius/crontab/automatic-downloads/rss-feeds/RSC/lib/dictionaries/cif_core.dic
dictionary named 'cif_core.dic' version 2.4.2 last updated on
2011-04-26.

Automatic conversion script
Id: cif_fix_values 7556 2019-12-06 15:28:31Z antanas 
;
_cod_original_sg_symbol_H-M 'P 21/n'
_cod_database_code 7711808
_shelx_shelxl_version_number 2016/6
_shelx_space_group_comment
;
The symmetry employed for this shelxl refinement is uniquely defined
by the following loop, which should always be used as a source of
symmetry information in preference to the above space-group names.
They are only intended as comments.
;

loop_
_space_group_symop_operation_xyz
'x, y, z'
'-x+1/2, y+1/2, -z+1/2'
'-x, -y, -z'
'x-1/2, -y-1/2, z-1/2'

loop_
_atom_site_label
_atom_site_type_symbol
_atom_site_fract_x
_atom_site_fract_y
_atom_site_fract_z
_atom_site_U_iso_or_equiv
_atom_site_adp_type
_atom_site_occupancy
_atom_site_site_symmetry_order
_atom_site_calc_flag
_atom_site_refinement_flags_posn
_atom_site_refinement_flags_adp
_atom_site_refinement_flags_occupancy
_atom_site_disorder_assembly
_atom_site_disorder_group
Mo Mo 0.55459(2) 0.17916(2) 0.17742(2) 0.02840(12) Uani 1 1 d . . . . .
Si Si 0.66951(8) 0.18874(6) 0.01345(6) 0.0309(2) Uani 1 1 d . . . . .
O1 O 0.5556(3) 0.3892(2) 0.15246(19) 0.0577(8) Uani 1 1 d . . . . .
O2 O 0.3149(3) 0.2487(2) 0.1750(2) 0.0624(9) Uani 1 1 d . . . . .
O3 O 0.6846(2) 0.16095(16) 0.10575(15) 0.0332(5) Uani 1 1 d . . . . .
O4 O 0.5360(2) 0.17220(17) -0.01760(16) 0.0353(6) Uani 1 1 d . . . . .
C1 C 0.5579(3) 0.3103(3) 0.1549(2) 0.0388(9) Uani 1 1 d . . . . .
C2 C 0.4022(3) 0.2201(3) 0.1756(2) 0.0429(9) Uani 1 1 d . . . . .
C16 C 0.7418(3) 0.1149(2) -0.0573(2) 0.0344(8) Uani 1 1 d . . . . .
C21 C 0.8116(3) 0.0423(3) -0.0305(2) 0.0372(8) Uani 1 1 d . . . . .
C20 C 0.8593(3) -0.0105(3) -0.0877(3) 0.0414(9) Uani 1 1 d . . . . .
H20 H 0.904814 -0.058241 -0.069587 0.050 Uiso 1 1 calc R U . . .
C19 C 0.8417(3) 0.0053(3) -0.1689(3) 0.0415(9) Uani 1 1 d . . . . .
C18 C 0.7731(3) 0.0764(3) -0.1938(2) 0.0390(9) Uani 1 1 d . . . . .
H18 H 0.760032 0.088686 -0.248464 0.047 Uiso 1 1 calc R U . . .
C17 C 0.7229(3) 0.1303(2) -0.1407(2) 0.0349(8) Uani 1 1 d . . . . .
C24 C 0.8369(3) 0.0165(3) 0.0565(3) 0.0455(10) Uani 1 1 d . . . . .
H24A H 0.871614 0.066686 0.085655 0.068 Uiso 1 1 calc R U . . .
H24B H 0.884634 -0.035150 0.060862 0.068 Uiso 1 1 calc R U . . .
H24C H 0.770425 0.001621 0.078422 0.068 Uiso 1 1 calc R U . . .
C23 C 0.8971(4) -0.0507(3) -0.2288(3) 0.0518(11) Uani 1 1 d . . . . .
H23A H 0.954295 -0.015628 -0.248155 0.078 Uiso 1 1 calc R U . . .
H23B H 0.844628 -0.067213 -0.272963 0.078 Uiso 1 1 calc R U . . .
H23C H 0.927288 -0.104758 -0.203048 0.078 Uiso 1 1 calc R U . . .
C22 C 0.6484(3) 0.2057(3) -0.1754(2) 0.0399(9) Uani 1 1 d . . . . .
H22A H 0.643356 0.203699 -0.232944 0.060 Uiso 1 1 calc R U . . .
H22B H 0.677492 0.263418 -0.156884 0.060 Uiso 1 1 calc R U . . .
H22C H 0.577246 0.197759 -0.158438 0.060 Uiso 1 1 calc R U . . .
C25 C 0.7075(3) 0.3129(2) 0.0007(2) 0.0322(8) Uani 1 1 d . . . . .
C30 C 0.8155(3) 0.3365(2) 0.0295(2) 0.0345(8) Uani 1 1 d . . . . .
C29 C 0.8506(3) 0.4268(3) 0.0286(2) 0.0368(8) Uani 1 1 d . . . . .
H29 H 0.921859 0.440820 0.048638 0.044 Uiso 1 1 calc R U . . .
C28 C 0.7816(3) 0.4961(3) -0.0016(2) 0.0389(9) Uani 1 1 d . . . . .
C27 C 0.6766(3) 0.4727(3) -0.0310(2) 0.0381(8) Uani 1 1 d . . . . .
H27 H 0.630151 0.518202 -0.052818 0.046 Uiso 1 1 calc R U . . .
C26 C 0.6370(3) 0.3845(2) -0.0296(2) 0.0352(8) Uani 1 1 d . . . . .
C33 C 0.8978(3) 0.2667(3) 0.0646(2) 0.0407(9) Uani 1 1 d . . . . .
H33A H 0.872442 0.239503 0.111171 0.061 Uiso 1 1 calc R U . . .
H33B H 0.966615 0.295954 0.079527 0.061 Uiso 1 1 calc R U . . .
H33C H 0.906509 0.220564 0.025349 0.061 Uiso 1 1 calc R U . . .
C32 C 0.8210(4) 0.5937(3) -0.0027(3) 0.0531(11) Uani 1 1 d . . . . .
H32A H 0.813094 0.615752 -0.056939 0.080 Uiso 1 1 calc R U . . .
H32B H 0.896271 0.596418 0.018705 0.080 Uiso 1 1 calc R U . . .
H32C H 0.778415 0.630619 0.029303 0.080 Uiso 1 1 calc R U . . .
C31 C 0.5188(3) 0.3705(3) -0.0591(3) 0.0438(9) Uani 1 1 d . . . . .
H31A H 0.487649 0.426956 -0.079148 0.066 Uiso 1 1 calc R U . . .
H31B H 0.480669 0.349538 -0.015661 0.066 Uiso 1 1 calc R U . . .
H31C H 0.512425 0.326103 -0.101300 0.066 Uiso 1 1 calc R U . . .
C3 C 0.4906(3) 0.0670(2) 0.0850(2) 0.0342(8) Uani 1 1 d . . . . .
H3A H 0.546507 0.026252 0.069609 0.041 Uiso 1 1 calc R U . . .
H3B H 0.427612 0.033792 0.099214 0.041 Uiso 1 1 calc R U . . .
C4 C 0.4661(3) 0.1378(3) 0.0327(2) 0.0343(8) Uani 1 1 d . . . . .
C5 C 0.3511(3) 0.1679(3) 0.0073(3) 0.0432(9) Uani 1 1 d . . . . .
H5A H 0.347932 0.233071 0.006564 0.065 Uiso 1 1 calc R U . . .
H5B H 0.303922 0.144895 0.044479 0.065 Uiso 1 1 calc R U . . .
H5C H 0.327977 0.144840 -0.045409 0.065 Uiso 1 1 calc R U . . .
C7 C 0.5654(3) 0.2058(3) 0.3117(2) 0.0379(8) Uani 1 1 d . . . . .
C8 C 0.5104(3) 0.1207(3) 0.2974(2) 0.0383(9) Uani 1 1 d . . . . .
C9 C 0.5866(3) 0.0568(2) 0.2718(2) 0.0379(8) Uani 1 1 d . . . . .
C10 C 0.6861(3) 0.1008(3) 0.2706(2) 0.0371(8) Uani 1 1 d . . . . .
C6 C 0.6734(3) 0.1946(3) 0.2910(2) 0.0370(8) Uani 1 1 d . . . . .
C12 C 0.5225(4) 0.2881(3) 0.3509(3) 0.0517(11) Uani 1 1 d . . . . .
H12A H 0.548393 0.288093 0.407026 0.077 Uiso 1 1 calc R U . . .
H12B H 0.444279 0.286878 0.344416 0.077 Uiso 1 1 calc R U . . .
H12C H 0.547473 0.342031 0.326314 0.077 Uiso 1 1 calc R U . . .
C13 C 0.3972(4) 0.0970(4) 0.3185(3) 0.0549(12) Uani 1 1 d . . . . .
H13A H 0.363810 0.054098 0.280167 0.082 Uiso 1 1 calc R U . . .
H13B H 0.353591 0.151068 0.317387 0.082 Uiso 1 1 calc R U . . .
H13C H 0.402653 0.070715 0.371182 0.082 Uiso 1 1 calc R U . . .
C14 C 0.5638(4) -0.0433(3) 0.2557(3) 0.0523(11) Uani 1 1 d . . . . .
H14A H 0.596996 -0.061802 0.209091 0.078 Uiso 1 1 calc R U . . .
H14B H 0.486535 -0.052919 0.246521 0.078 Uiso 1 1 calc R U . . .
H14C H 0.593531 -0.078375 0.301142 0.078 Uiso 1 1 calc R U . . .
C15 C 0.7917(4) 0.0593(3) 0.2530(3) 0.0541(11) Uani 1 1 d . . . . .
H15A H 0.837130 0.048990 0.302447 0.081 Uiso 1 1 calc R U . . .
H15B H 0.828029 0.099859 0.219820 0.081 Uiso 1 1 calc R U . . .
H15C H 0.777683 0.002559 0.225597 0.081 Uiso 1 1 calc R U . . .
C11 C 0.7653(4) 0.2621(3) 0.2997(3) 0.0535(11) Uani 1 1 d . . . . .
H11A H 0.737352 0.321273 0.310238 0.080 Uiso 1 1 calc R U . . .
H11B H 0.799591 0.263831 0.251014 0.080 Uiso 1 1 calc R U . . .
H11C H 0.817852 0.244308 0.343434 0.080 Uiso 1 1 calc R U . . .

loop_
_atom_site_aniso_label
_atom_site_aniso_U_11
_atom_site_aniso_U_22
_atom_site_aniso_U_33
_atom_site_aniso_U_23
_atom_site_aniso_U_13
_atom_site_aniso_U_12
Mo 0.03561(19) 0.02469(18) 0.02607(19) -0.00124(11) 0.00865(12) 0.00059(12)
Si 0.0361(5) 0.0288(5) 0.0297(5) 0.0009(4) 0.0113(4) 0.0006(4)
O1 0.095(2) 0.0304(17) 0.0503(19) 0.0014(13) 0.0216(17) 0.0047(15)
O2 0.0475(18) 0.081(2) 0.059(2) -0.0177(17) 0.0081(15) 0.0185(16)
O3 0.0364(13) 0.0339(13) 0.0310(14) 0.0009(10) 0.0115(10) 0.0020(10)
O4 0.0394(14) 0.0405(15) 0.0277(13) 0.0007(11) 0.0109(11) -0.0032(10)
C1 0.056(2) 0.030(2) 0.032(2) 0.0020(15) 0.0108(17) 0.0037(16)
C2 0.043(2) 0.046(2) 0.040(2) -0.0095(18) 0.0061(17) 0.0058(18)
C16 0.0392(19) 0.0267(17) 0.040(2) -0.0034(15) 0.0163(16) -0.0050(14)
C21 0.0383(19) 0.0330(19) 0.043(2) 0.0009(16) 0.0158(16) -0.0040(15)
C20 0.040(2) 0.032(2) 0.055(3) -0.0014(17) 0.0169(18) -0.0005(16)
C19 0.042(2) 0.039(2) 0.047(2) -0.0112(17) 0.0186(17) -0.0090(17)
C18 0.048(2) 0.037(2) 0.035(2) -0.0085(16) 0.0194(17) -0.0116(17)
C17 0.0388(19) 0.0311(19) 0.037(2) -0.0001(15) 0.0144(16) -0.0093(15)
C24 0.053(2) 0.039(2) 0.048(2) 0.0036(18) 0.0180(19) 0.0082(17)
C23 0.054(3) 0.050(3) 0.055(3) -0.016(2) 0.020(2) -0.001(2)
C22 0.053(2) 0.036(2) 0.032(2) 0.0004(16) 0.0117(17) -0.0030(17)
C25 0.040(2) 0.0304(19) 0.0280(18) -0.0005(14) 0.0116(15) 0.0021(14)
C30 0.045(2) 0.0317(19) 0.0292(19) 0.0003(14) 0.0152(16) 0.0032(15)
C29 0.045(2) 0.040(2) 0.0271(19) -0.0038(15) 0.0098(15) -0.0054(16)
C28 0.055(2) 0.033(2) 0.031(2) -0.0004(15) 0.0158(17) 0.0011(17)
C27 0.052(2) 0.033(2) 0.033(2) 0.0013(15) 0.0179(17) 0.0065(16)
C26 0.047(2) 0.035(2) 0.0252(18) 0.0006(15) 0.0111(15) 0.0052(15)
C33 0.044(2) 0.036(2) 0.043(2) 0.0007(17) 0.0068(17) -0.0007(16)
C32 0.069(3) 0.032(2) 0.059(3) -0.0006(19) 0.014(2) -0.0015(19)
C31 0.049(2) 0.037(2) 0.045(2) 0.0039(18) 0.0056(18) 0.0068(17)
C3 0.046(2) 0.0310(18) 0.0277(18) -0.0034(14) 0.0142(15) -0.0042(15)
C4 0.0391(19) 0.037(2) 0.0288(19) -0.0031(15) 0.0110(15) -0.0024(15)
C5 0.037(2) 0.058(3) 0.035(2) -0.0004(18) 0.0076(16) -0.0093(17)
C7 0.054(2) 0.0331(19) 0.0270(19) -0.0040(15) 0.0063(16) 0.0037(17)
C8 0.049(2) 0.040(2) 0.0270(19) -0.0010(16) 0.0111(16) -0.0034(16)
C9 0.059(2) 0.0285(19) 0.0268(18) 0.0005(14) 0.0064(16) 0.0004(16)
C10 0.047(2) 0.040(2) 0.0247(18) 0.0043(15) 0.0064(15) 0.0075(16)
C6 0.047(2) 0.034(2) 0.030(2) -0.0016(15) 0.0015(16) -0.0013(15)
C12 0.070(3) 0.045(2) 0.040(2) -0.0129(19) 0.006(2) 0.014(2)
C13 0.054(3) 0.071(3) 0.043(3) 0.004(2) 0.021(2) -0.009(2)
C14 0.086(3) 0.029(2) 0.041(2) 0.0035(18) 0.008(2) -0.004(2)
C15 0.057(3) 0.061(3) 0.044(3) 0.001(2) 0.0063(19) 0.022(2)
C11 0.059(3) 0.047(3) 0.052(3) -0.003(2) 0.000(2) -0.012(2)

loop_
_atom_type_symbol
_atom_type_description
_atom_type_scat_dispersion_real
_atom_type_scat_dispersion_imag
_atom_type_scat_source
C C 0.0033 0.0016 'International Tables Vol C Tables 4.2.6.8 and 6.1.1.4'
H H 0.0000 0.0000 'International Tables Vol C Tables 4.2.6.8 and 6.1.1.4'
O O 0.0106 0.0060 'International Tables Vol C Tables 4.2.6.8 and 6.1.1.4'
Si Si 0.0817 0.0704 'International Tables Vol C Tables 4.2.6.8 and 6.1.1.4'
Mo Mo -1.6832 0.6857 'International Tables Vol C Tables 4.2.6.8 and 6.1.1.4'

loop_
_geom_angle_atom_site_label_1
_geom_angle_atom_site_label_2
_geom_angle_atom_site_label_3
_geom_angle
_geom_angle_site_symmetry_1
_geom_angle_site_symmetry_3
_geom_angle_publ_flag
C1 Mo C2 74.78(18) . . ?
C1 Mo O3 88.96(14) . . ?
C2 Mo O3 143.89(14) . . ?
C1 Mo C7 91.23(16) . . ?
C2 Mo C7 85.14(16) . . ?
O3 Mo C7 128.00(13) . . ?
C1 Mo C6 92.15(15) . . ?
C2 Mo C6 120.44(15) . . ?
O3 Mo C6 91.64(12) . . ?
C7 Mo C6 36.39(14) . . ?
C1 Mo C8 123.05(15) . . ?
C2 Mo C8 79.13(16) . . ?
O3 Mo C8 135.35(12) . . ?
C7 Mo C8 36.41(14) . . ?
C6 Mo C8 60.12(14) . . ?
C1 Mo C3 125.19(15) . . ?
C2 Mo C3 87.30(15) . . ?
O3 Mo C3 75.96(11) . . ?
C7 Mo C3 139.08(13) . . ?
C6 Mo C3 139.60(13) . . ?
C8 Mo C3 102.68(13) . . ?
C1 Mo C9 148.96(15) . . ?
C2 Mo C9 109.09(16) . . ?
O3 Mo C9 101.44(12) . . ?
C7 Mo C9 59.28(13) . . ?
C6 Mo C9 58.74(13) . . ?
C8 Mo C9 35.25(13) . . ?
C3 Mo C9 85.82(13) . . ?
C1 Mo C10 124.42(16) . . ?
C2 Mo C10 136.66(15) . . ?
O3 Mo C10 79.06(11) . . ?
C7 Mo C10 58.70(13) . . ?
C6 Mo C10 35.41(13) . . ?
C8 Mo C10 57.67(13) . . ?
C3 Mo C10 104.21(13) . . ?
C9 Mo C10 33.53(13) . . ?
C1 Mo C4 93.72(15) . . ?
C2 Mo C4 75.90(14) . . ?
O3 Mo C4 73.20(11) . . ?
C7 Mo C4 158.35(13) . . ?
C6 Mo C4 163.61(13) . . ?
C8 Mo C4 127.31(13) . . ?
C3 Mo C4 31.49(12) . . ?
C9 Mo C4 117.25(12) . . ?
C10 Mo C4 132.01(12) . . ?
O3 Si O4 105.56(13) . . ?
O3 Si C16 116.56(16) . . ?
O4 Si C16 103.55(15) . . ?
O3 Si C25 110.58(16) . . ?
O4 Si C25 110.32(15) . . ?
C16 Si C25 109.88(16) . . ?
Si O3 Mo 120.18(14) . . ?
C4 O4 Si 121.5(2) . . ?
O1 C1 Mo 170.2(4) . . ?
O2 C2 Mo 176.4(4) . . ?
C17 C16 C21 117.7(3) . . ?
C17 C16 Si 119.3(3) . . ?
C21 C16 Si 123.0(3) . . ?
C20 C21 C16 118.9(4) . . ?
C20 C21 C24 117.6(4) . . ?
C16 C21 C24 123.5(3) . . ?
C19 C20 C21 123.3(4) . . ?
C19 C20 H20 118.4 . . ?
C21 C20 H20 118.4 . . ?
C20 C19 C18 116.9(3) . . ?
C20 C19 C23 122.0(4) . . ?
C18 C19 C23 121.1(4) . . ?
C19 C18 C17 122.7(4) . . ?
C19 C18 H18 118.7 . . ?
C17 C18 H18 118.7 . . ?
C18 C17 C16 120.5(4) . . ?
C18 C17 C22 117.8(4) . . ?
C16 C17 C22 121.7(3) . . ?
C21 C24 H24A 109.5 . . ?
C21 C24 H24B 109.5 . . ?
H24A C24 H24B 109.5 . . ?
C21 C24 H24C 109.5 . . ?
H24A C24 H24C 109.5 . . ?
H24B C24 H24C 109.5 . . ?
C19 C23 H23A 109.5 . . ?
C19 C23 H23B 109.5 . . ?
H23A C23 H23B 109.5 . . ?
C19 C23 H23C 109.5 . . ?
H23A C23 H23C 109.5 . . ?
H23B C23 H23C 109.5 . . ?
C17 C22 H22A 109.5 . . ?
C17 C22 H22B 109.5 . . ?
H22A C22 H22B 109.5 . . ?
C17 C22 H22C 109.5 . . ?
H22A C22 H22C 109.5 . . ?
H22B C22 H22C 109.5 . . ?
C30 C25 C26 117.3(3) . . ?
C30 C25 Si 115.6(3) . . ?
C26 C25 Si 126.9(3) . . ?
C29 C30 C25 120.8(3) . . ?
C29 C30 C33 116.9(3) . . ?
C25 C30 C33 122.3(3) . . ?
C28 C29 C30 121.6(4) . . ?
C28 C29 H29 119.2 . . ?
C30 C29 H29 119.2 . . ?
C27 C28 C29 117.5(4) . . ?
C27 C28 C32 121.4(4) . . ?
C29 C28 C32 121.1(4) . . ?
C28 C27 C26 123.2(4) . . ?
C28 C27 H27 118.4 . . ?
C26 C27 H27 118.4 . . ?
C27 C26 C25 119.6(4) . . ?
C27 C26 C31 117.0(3) . . ?
C25 C26 C31 123.3(3) . . ?
C30 C33 H33A 109.5 . . ?
C30 C33 H33B 109.5 . . ?
H33A C33 H33B 109.5 . . ?
C30 C33 H33C 109.5 . . ?
H33A C33 H33C 109.5 . . ?
H33B C33 H33C 109.5 . . ?
C28 C32 H32A 109.5 . . ?
C28 C32 H32B 109.5 . . ?
H32A C32 H32B 109.5 . . ?
C28 C32 H32C 109.5 . . ?
H32A C32 H32C 109.5 . . ?
H32B C32 H32C 109.5 . . ?
C26 C31 H31A 109.5 . . ?
C26 C31 H31B 109.5 . . ?
H31A C31 H31B 109.5 . . ?
C26 C31 H31C 109.5 . . ?
H31A C31 H31C 109.5 . . ?
H31B C31 H31C 109.5 . . ?
C4 C3 Mo 85.5(2) . . ?
C4 C3 H3A 114.4 . . ?
Mo C3 H3A 114.4 . . ?
C4 C3 H3B 114.4 . . ?
Mo C3 H3B 114.4 . . ?
H3A C3 H3B 111.5 . . ?
O4 C4 C3 124.4(3) . . ?
O4 C4 C5 110.8(3) . . ?
C3 C4 C5 122.6(3) . . ?
O4 C4 Mo 105.0(2) . . ?
C3 C4 Mo 63.0(2) . . ?
C5 C4 Mo 118.6(2) . . ?
C4 C5 H5A 109.5 . . ?
C4 C5 H5B 109.5 . . ?
H5A C5 H5B 109.5 . . ?
C4 C5 H5C 109.5 . . ?
H5A C5 H5C 109.5 . . ?
H5B C5 H5C 109.5 . . ?
C6 C7 C8 107.3(3) . . ?
C6 C7 C12 125.7(4) . . ?
C8 C7 C12 126.6(4) . . ?
C6 C7 Mo 72.2(2) . . ?
C8 C7 Mo 73.0(2) . . ?
C12 C7 Mo 125.9(3) . . ?
C9 C8 C7 108.1(3) . . ?
C9 C8 C13 124.9(4) . . ?
C7 C8 C13 126.4(4) . . ?
C9 C8 Mo 75.9(2) . . ?
C7 C8 Mo 70.6(2) . . ?
C13 C8 Mo 126.9(3) . . ?
C10 C9 C8 108.1(3) . . ?
C10 C9 C14 126.5(4) . . ?
C8 C9 C14 125.2(4) . . ?
C10 C9 Mo 74.0(2) . . ?
C8 C9 Mo 68.8(2) . . ?
C14 C9 Mo 126.6(3) . . ?
C9 C10 C6 108.9(3) . . ?
C9 C10 C15 127.1(4) . . ?
C6 C10 C15 124.0(4) . . ?
C9 C10 Mo 72.5(2) . . ?
C6 C10 Mo 67.2(2) . . ?
C15 C10 Mo 127.2(3) . . ?
C7 C6 C10 107.4(3) . . ?
C7 C6 C11 128.2(4) . . ?
C10 C6 C11 123.9(4) . . ?
C7 C6 Mo 71.4(2) . . ?
C10 C6 Mo 77.4(2) . . ?
C11 C6 Mo 123.8(3) . . ?
C7 C12 H12A 109.5 . . ?
C7 C12 H12B 109.5 . . ?
H12A C12 H12B 109.5 . . ?
C7 C12 H12C 109.5 . . ?
H12A C12 H12C 109.5 . . ?
H12B C12 H12C 109.5 . . ?
C8 C13 H13A 109.5 . . ?
C8 C13 H13B 109.5 . . ?
H13A C13 H13B 109.5 . . ?
C8 C13 H13C 109.5 . . ?
H13A C13 H13C 109.5 . . ?
H13B C13 H13C 109.5 . . ?
C9 C14 H14A 109.5 . . ?
C9 C14 H14B 109.5 . . ?
H14A C14 H14B 109.5 . . ?
C9 C14 H14C 109.5 . . ?
H14A C14 H14C 109.5 . . ?
H14B C14 H14C 109.5 . . ?
C10 C15 H15A 109.5 . . ?
C10 C15 H15B 109.5 . . ?
H15A C15 H15B 109.5 . . ?
C10 C15 H15C 109.5 . . ?
H15A C15 H15C 109.5 . . ?
H15B C15 H15C 109.5 . . ?
C6 C11 H11A 109.5 . . ?
C6 C11 H11B 109.5 . . ?
H11A C11 H11B 109.5 . . ?
C6 C11 H11C 109.5 . . ?
H11A C11 H11C 109.5 . . ?
H11B C11 H11C 109.5 . . ?

loop_
_geom_bond_atom_site_label_1
_geom_bond_atom_site_label_2
_geom_bond_distance
_geom_bond_site_symmetry_2
_geom_bond_publ_flag
Mo C1 1.967(4) . ?
Mo C2 1.972(4) . ?
Mo O3 2.124(2) . ?
Mo C7 2.274(4) . ?
Mo C6 2.284(4) . ?
Mo C8 2.307(4) . ?
Mo C3 2.341(4) . ?
Mo C9 2.400(4) . ?
Mo C10 2.419(4) . ?
Mo C4 2.620(4) . ?
Si O3 1.592(3) . ?
Si O4 1.691(3) . ?
Si C16 1.901(4) . ?
Si C25 1.904(4) . ?
O1 C1 1.162(4) . ?
O2 C2 1.156(5) . ?
O4 C4 1.368(4) . ?
C16 C17 1.410(5) . ?
C16 C21 1.415(5) . ?
C21 C20 1.412(5) . ?
C21 C24 1.505(6) . ?
C20 C19 1.374(6) . ?
C20 H20 0.9300 . ?
C19 C18 1.382(6) . ?
C19 C23 1.518(5) . ?
C18 C17 1.388(5) . ?
C18 H18 0.9300 . ?
C17 C22 1.516(6) . ?
C24 H24A 0.9600 . ?
C24 H24B 0.9600 . ?
C24 H24C 0.9600 . ?
C23 H23A 0.9600 . ?
C23 H23B 0.9600 . ?
C23 H23C 0.9600 . ?
C22 H22A 0.9600 . ?
C22 H22B 0.9600 . ?
C22 H22C 0.9600 . ?
C25 C30 1.411(5) . ?
C25 C26 1.424(5) . ?
C30 C29 1.398(5) . ?
C30 C33 1.517(5) . ?
C29 C28 1.387(5) . ?
C29 H29 0.9300 . ?
C28 C27 1.379(6) . ?
C28 C32 1.516(6) . ?
C27 C26 1.388(5) . ?
C27 H27 0.9300 . ?
C26 C31 1.502(6) . ?
C33 H33A 0.9600 . ?
C33 H33B 0.9600 . ?
C33 H33C 0.9600 . ?
C32 H32A 0.9600 . ?
C32 H32B 0.9600 . ?
C32 H32C 0.9600 . ?
C31 H31A 0.9600 . ?
C31 H31B 0.9600 . ?
C31 H31C 0.9600 . ?
C3 C4 1.373(5) . ?
C3 H3A 0.9700 . ?
C3 H3B 0.9700 . ?
C4 C5 1.503(5) . ?
C5 H5A 0.9600 . ?
C5 H5B 0.9600 . ?
C5 H5C 0.9600 . ?
C7 C6 1.423(6) . ?
C7 C8 1.431(5) . ?
C7 C12 1.502(5) . ?
C8 C9 1.428(5) . ?
C8 C13 1.519(6) . ?
C9 C10 1.390(5) . ?
C9 C14 1.517(5) . ?
C10 C6 1.436(5) . ?
C10 C15 1.497(6) . ?
C6 C11 1.503(6) . ?
C12 H12A 0.9600 . ?
C12 H12B 0.9600 . ?
C12 H12C 0.9600 . ?
C13 H13A 0.9600 . ?
C13 H13B 0.9600 . ?
C13 H13C 0.9600 . ?
C14 H14A 0.9600 . ?
C14 H14B 0.9600 . ?
C14 H14C 0.9600 . ?
C15 H15A 0.9600 . ?
C15 H15B 0.9600 . ?
C15 H15C 0.9600 . ?
C11 H11A 0.9600 . ?
C11 H11B 0.9600 . ?
C11 H11C 0.9600 . ?

loop_
_geom_torsion_atom_site_label_1
_geom_torsion_atom_site_label_2
_geom_torsion_atom_site_label_3
_geom_torsion_atom_site_label_4
_geom_torsion
_geom_torsion_site_symmetry_1
_geom_torsion_site_symmetry_2
_geom_torsion_site_symmetry_3
_geom_torsion_site_symmetry_4
_geom_torsion_publ_flag
O4 Si O3 Mo -31.00(18) . . . . ?
C16 Si O3 Mo -145.27(16) . . . . ?
C25 Si O3 Mo 88.31(18) . . . . ?
O3 Si O4 C4 -2.4(3) . . . . ?
C16 Si O4 C4 120.6(3) . . . . ?
C25 Si O4 C4 -121.9(3) . . . . ?
C17 C16 C21 C20 0.5(5) . . . . ?
Si C16 C21 C20 178.2(3) . . . . ?
C17 C16 C21 C24 -178.4(3) . . . . ?
Si C16 C21 C24 -0.7(5) . . . . ?
C16 C21 C20 C19 0.2(6) . . . . ?
C24 C21 C20 C19 179.2(4) . . . . ?
C21 C20 C19 C18 -0.4(6) . . . . ?
C21 C20 C19 C23 178.0(4) . . . . ?
C20 C19 C18 C17 -0.2(5) . . . . ?
C23 C19 C18 C17 -178.6(4) . . . . ?
C19 C18 C17 C16 1.0(5) . . . . ?
C19 C18 C17 C22 -179.3(3) . . . . ?
C21 C16 C17 C18 -1.1(5) . . . . ?
Si C16 C17 C18 -178.9(3) . . . . ?
C21 C16 C17 C22 179.3(3) . . . . ?
Si C16 C17 C22 1.5(5) . . . . ?
C26 C25 C30 C29 0.5(5) . . . . ?
Si C25 C30 C29 -175.5(3) . . . . ?
C26 C25 C30 C33 178.9(3) . . . . ?
Si C25 C30 C33 2.9(5) . . . . ?
C25 C30 C29 C28 -1.0(5) . . . . ?
C33 C30 C29 C28 -179.5(3) . . . . ?
C30 C29 C28 C27 -0.2(5) . . . . ?
C30 C29 C28 C32 -179.6(4) . . . . ?
C29 C28 C27 C26 1.8(5) . . . . ?
C32 C28 C27 C26 -178.7(4) . . . . ?
C28 C27 C26 C25 -2.3(6) . . . . ?
C28 C27 C26 C31 176.2(3) . . . . ?
C30 C25 C26 C27 1.1(5) . . . . ?
Si C25 C26 C27 176.6(3) . . . . ?
C30 C25 C26 C31 -177.4(3) . . . . ?
Si C25 C26 C31 -1.9(5) . . . . ?
Si O4 C4 C3 -42.2(5) . . . . ?
Si O4 C4 C5 154.2(3) . . . . ?
Si O4 C4 Mo 25.0(3) . . . . ?
Mo C3 C4 O4 90.1(3) . . . . ?
Mo C3 C4 C5 -108.2(3) . . . . ?
C6 C7 C8 C9 2.8(4) . . . . ?
C12 C7 C8 C9 -170.2(4) . . . . ?
Mo C7 C8 C9 67.3(3) . . . . ?
C6 C7 C8 C13 173.5(4) . . . . ?
C12 C7 C8 C13 0.5(7) . . . . ?
Mo C7 C8 C13 -122.0(4) . . . . ?
C6 C7 C8 Mo -64.5(3) . . . . ?
C12 C7 C8 Mo 122.5(4) . . . . ?
C7 C8 C9 C10 0.3(4) . . . . ?
C13 C8 C9 C10 -170.6(4) . . . . ?
Mo C8 C9 C10 64.0(3) . . . . ?
C7 C8 C9 C14 175.7(4) . . . . ?
C13 C8 C9 C14 4.8(6) . . . . ?
Mo C8 C9 C14 -120.6(4) . . . . ?
C7 C8 C9 Mo -63.7(3) . . . . ?
C13 C8 C9 Mo 125.4(4) . . . . ?
C8 C9 C10 C6 -3.2(4) . . . . ?
C14 C9 C10 C6 -178.6(4) . . . . ?
Mo C9 C10 C6 57.4(3) . . . . ?
C8 C9 C10 C15 175.5(4) . . . . ?
C14 C9 C10 C15 0.2(6) . . . . ?
Mo C9 C10 C15 -123.8(4) . . . . ?
C8 C9 C10 Mo -60.7(3) . . . . ?
C14 C9 C10 Mo 124.0(4) . . . . ?
C8 C7 C6 C10 -4.7(4) . . . . ?
C12 C7 C6 C10 168.4(4) . . . . ?
Mo C7 C6 C10 -69.8(3) . . . . ?
C8 C7 C6 C11 -176.1(4) . . . . ?
C12 C7 C6 C11 -3.1(7) . . . . ?
Mo C7 C6 C11 118.8(4) . . . . ?
C8 C7 C6 Mo 65.1(3) . . . . ?
C12 C7 C6 Mo -121.9(4) . . . . ?
C9 C10 C6 C7 5.0(4) . . . . ?
C15 C10 C6 C7 -173.8(4) . . . . ?
Mo C10 C6 C7 65.7(3) . . . . ?
C9 C10 C6 C11 176.9(4) . . . . ?
C15 C10 C6 C11 -2.0(6) . . . . ?
Mo C10 C6 C11 -122.4(4) . . . . ?
C9 C10 C6 Mo -60.7(3) . . . . ?
C15 C10 C6 Mo 120.5(4) . . . . ?
